data_4121002
loop_
_publ_author_name
'David H. Webber'
'Richard L. Brutchey'

_publ_contact_author_address
;
University of Southern California
Loker Hydrocarbon Research Institute and Department of Chemistry
Los Angeles, CA 90089
USA
;
_publ_contact_author_email haiges@usc.edu
_publ_contact_author_name 'Ralf Haiges'
_publ_contact_author_phone '+1 (213) 740-3197'
_publ_section_title
;
 Alkahest for V2VI3 Chalcogenides: Dissolution of Nine Bulk Semiconductors
 in a Diamine-Dithiol Solvent Mixture
;
_journal_name_full 'Journal of the American Chemical Society'
_journal_page_first 15722
_journal_page_last 15725
_journal_paper_doi 10.1021/ja4084336
_journal_volume 135
_journal_year 2013
_chemical_formula_moiety 'C2 H9 N2, 0.5(C2 H8 N2), 0.5(C2 H4 S2) '
_chemical_formula_sum 'C8 H30 N6 S2'
_chemical_formula_weight 274.50
_space_group_crystal_system monoclinic
_space_group_IT_number 14
_space_group_name_Hall '-P 2yn'
_space_group_name_H-M_alt 'P 1 21/n 1'
_symmetry_space_group_name_Hall '-P 2yn'
_symmetry_space_group_name_H-M 'P 1 21/n 1'
_atom_sites_solution_hydrogens mixed
_audit_creation_method 'APEX2 v2013.4-1'
_cell_angle_alpha 90
_cell_angle_beta 90.886(8)
_cell_angle_gamma 90
_cell_formula_units_Z 2
_cell_length_a 5.887(3)
_cell_length_b 17.087(8)
_cell_length_c 7.825(4)
_cell_measurement_reflns_used 9951
_cell_measurement_temperature 100.(2)
_cell_measurement_theta_max 30.5456
_cell_measurement_theta_min 2.3883
_cell_volume 787.0(7)
_computing_cell_refinement 'APEX2 v2013.4-1 (Bruker AXS)'
_computing_data_collection 'Bruker Instrument Service v2012.12.0.3'
_computing_data_reduction 'SAINT V8.30C (Bruker AXS, 2013)'
_computing_structure_refinement 'SHELXL-2013 (Sheldrick, 2013)'
_computing_structure_solution 'SHELXTL XT 2013/1 (Bruker AXS)'
_diffrn_ambient_temperature 100.(2)
_diffrn_detector_area_resol_mean 8.3333
_diffrn_measured_fraction_theta_full 0.992
_diffrn_measured_fraction_theta_max 0.992
_diffrn_measurement_device_type 'Bruker APEX II CCD'
_diffrn_measurement_method 'omega- and phi-scans'
_diffrn_radiation_monochromator 'TRIUMPH curved-crystal'
_diffrn_radiation_type 'MoK\a '
_diffrn_radiation_wavelength 0.71073
_diffrn_reflns_av_R_equivalents 0.0447
_diffrn_reflns_limit_h_max 8
_diffrn_reflns_limit_h_min -8
_diffrn_reflns_limit_k_max 24
_diffrn_reflns_limit_k_min -24
_diffrn_reflns_limit_l_max 11
_diffrn_reflns_limit_l_min -10
_diffrn_reflns_number 18383
_diffrn_reflns_theta_full 30.56
_diffrn_reflns_theta_max 30.56
_diffrn_reflns_theta_min 2.38
_diffrn_source 'fine-focus tube'
_exptl_absorpt_coefficient_mu 0.328
_exptl_absorpt_correction_T_max 0.94
_exptl_absorpt_correction_T_min 0.86
_exptl_absorpt_correction_type multi-scan
_exptl_absorpt_process_details 'Bruker SADABS V2012/1'
_exptl_crystal_colour 'clear colourless'
_exptl_crystal_density_diffrn 1.158
_exptl_crystal_description plate
_exptl_crystal_F_000 304
_exptl_crystal_size_max 0.533
_exptl_crystal_size_mid 0.315
_exptl_crystal_size_min 0.180
_refine_diff_density_max 0.393
_refine_diff_density_min -0.185
_refine_ls_extinction_method none
_refine_ls_goodness_of_fit_ref 1.058
_refine_ls_hydrogen_treatment mixed
_refine_ls_matrix_type full
_refine_ls_number_parameters 101
_refine_ls_number_reflns 2391
_refine_ls_number_restraints 1
_refine_ls_restrained_S_all 1.057
_refine_ls_R_factor_all 0.0236
_refine_ls_R_factor_gt 0.0219
_refine_ls_shift/su_max 0.000
_refine_ls_shift/su_mean 0.000
_refine_ls_structure_factor_coef Fsqd
_refine_ls_weighting_details
;
w=1/[\s^2^(Fo^2^)+(0.0296P)^2^+0.1721P]
where P=(Fo^2^+2Fc^2^)/3
;
_refine_ls_weighting_scheme calc
_refine_ls_wR_factor_gt 0.0611
_refine_ls_wR_factor_ref 0.0626
_reflns_number_gt 2241
_reflns_number_total 2391
_reflns_threshold_expression 'I > 2\s(I)'
_cod_data_source_file ja4084336_si_002.cif
_cod_data_source_block I
_cod_database_code 4121002

loop_
_space_group_symop_operation_xyz
'x, y, z'
'-x+1/2, y+1/2, -z+1/2'
'-x, -y, -z'
'x-1/2, -y-1/2, z-1/2'

loop_
_atom_site_type_symbol
_atom_site_label
_atom_site_fract_x
_atom_site_fract_y
_atom_site_fract_z
_atom_site_U_iso_or_equiv
_atom_site_adp_type
_atom_site_calc_flag
_atom_site_refinement_flags_adp
_atom_site_refinement_flags_posn
_atom_site_occupancy
C C1 0.09281(12) 0.50883(4) 0.43578(9) 0.01264(13) Uani d . . 1
H H1A 0.1082 0.4637 0.3574 0.015 Uiso calc U R 1
H H1B 0.2393 0.5155 0.4978 0.015 Uiso calc U R 1
C C2 0.51553(12) 0.46707(4) 0.06483(9) 0.01567(14) Uani d . . 1
H H2A 0.445 0.483 0.1735 0.019 Uiso calc U R 1
H H2B 0.4339 0.4201 0.0223 0.019 Uiso calc U R 1
C C3 0.50229(13) 0.30648(5) 0.35774(9) 0.01584(14) Uani d . . 1
H H3A 0.4586 0.2773 0.253 0.019 Uiso calc U R 1
H H3B 0.4086 0.3545 0.3619 0.019 Uiso calc U R 1
C C4 0.45264(13) 0.25617(4) 0.51354(9) 0.01608(14) Uani d . . 1
H H4A 0.3 0.2327 0.4981 0.019 Uiso calc U R 1
H H4B 0.5641 0.2128 0.5182 0.019 Uiso calc U R 1
H H1N 0.8164(19) 0.4333(7) 0.0017(14) 0.023(3) Uiso d . D 1
H H2N 0.827(2) 0.4883(7) 0.1362(15) 0.025(3) Uiso d . D 1
H H3N 0.761(2) 0.3693(8) 0.2691(17) 0.033(3) Uiso d . . 1
H H4N 0.802(2) 0.3463(7) 0.4480(16) 0.027(3) Uiso d . . 1
H H5N 0.826(2) 0.2860(7) 0.3147(15) 0.025(3) Uiso d . . 1
H H6N 0.356(2) 0.3355(7) 0.6756(15) 0.026(3) Uiso d . . 1
H H7N 0.595(2) 0.3200(7) 0.6960(16) 0.027(3) Uiso d . . 1
N N1 0.75466(11) 0.44615(4) 0.09917(8) 0.01447(12) Uani d . D 1
N N2 0.74643(11) 0.32871(4) 0.34883(8) 0.01325(12) Uani d . . 1
N N3 0.46011(11) 0.29745(4) 0.67829(8) 0.01499(13) Uani d . . 1
S S1 0.03264(3) 0.59754(2) 0.30943(2) 0.01278(6) Uani d . . 1

loop_
_atom_site_aniso_label
_atom_site_aniso_U_11
_atom_site_aniso_U_22
_atom_site_aniso_U_33
_atom_site_aniso_U_12
_atom_site_aniso_U_13
_atom_site_aniso_U_23
C1 0.0131(3) 0.0123(3) 0.0126(3) 0.0011(2) 0.0012(2) 0.0010(2)
C2 0.0154(3) 0.0168(3) 0.0148(3) -0.0007(3) 0.0013(2) 0.0045(2)
C3 0.0155(3) 0.0186(3) 0.0134(3) -0.0012(3) 0.0001(2) 0.0017(3)
C4 0.0191(3) 0.0147(3) 0.0145(3) -0.0030(3) 0.0024(3) 0.0005(3)
N1 0.0156(3) 0.0153(3) 0.0125(3) -0.0003(2) 0.0005(2) 0.0010(2)
N2 0.0157(3) 0.0134(3) 0.0107(3) -0.0002(2) 0.0016(2) -0.0003(2)
N3 0.0152(3) 0.0156(3) 0.0143(3) -0.0008(2) 0.0028(2) 0.0002(2)
S1 0.01502(10) 0.01206(10) 0.01127(9) -0.00051(5) 0.00000(6) 0.00100(5)

loop_
_atom_type_symbol
_atom_type_description
_atom_type_scat_dispersion_real
_atom_type_scat_dispersion_imag
_atom_type_scat_source
C C 0.0033 0.0016 'International Tables Vol C Tables 4.2.6.8 and 6.1.1.4'
H H 0.0000 0.0000 'International Tables Vol C Tables 4.2.6.8 and 6.1.1.4'
N N 0.0061 0.0033 'International Tables Vol C Tables 4.2.6.8 and 6.1.1.4'
S S 0.1246 0.1234 'International Tables Vol C Tables 4.2.6.8 and 6.1.1.4'

loop_
_geom_angle_atom_site_label_1
_geom_angle_atom_site_label_2
_geom_angle_atom_site_label_3
_geom_angle_site_symmetry_1
_geom_angle_site_symmetry_3
_geom_angle
C1 C1 S1 3_566 . 112.50(7)
C1 C1 H1A 3_566 . 109.1
S1 C1 H1A . . 109.1
C1 C1 H1B 3_566 . 109.1
S1 C1 H1B . . 109.1
H1A C1 H1B . . 107.8
N1 C2 C2 . 3_665 113.89(7)
N1 C2 H2A . . 108.8
C2 C2 H2A 3_665 . 108.8
N1 C2 H2B . . 108.8
C2 C2 H2B 3_665 . 108.8
H2A C2 H2B . . 107.7
N2 C3 C4 . . 112.25(6)
N2 C3 H3A . . 109.2
C4 C3 H3A . . 109.2
N2 C3 H3B . . 109.2
C4 C3 H3B . . 109.2
H3A C3 H3B . . 107.9
N3 C4 C3 . . 115.31(7)
N3 C4 H4A . . 108.4
C3 C4 H4A . . 108.4
N3 C4 H4B . . 108.4
C3 C4 H4B . . 108.4
H4A C4 H4B . . 107.5
C2 N1 H1N . . 108.0(7)
C2 N1 H2N . . 108.6(8)
H1N N1 H2N . . 106.5(11)
C3 N2 H3N . . 108.6(8)
C3 N2 H4N . . 112.9(8)
H3N N2 H4N . . 107.0(11)
C3 N2 H5N . . 108.1(7)
H3N N2 H5N . . 110.2(11)
H4N N2 H5N . . 109.9(11)
C4 N3 H6N . . 108.5(8)
C4 N3 H7N . . 111.0(8)
H6N N3 H7N . . 107.4(11)

loop_
_geom_bond_atom_site_label_1
_geom_bond_atom_site_label_2
_geom_bond_site_symmetry_2
_geom_bond_distance
C1 C1 3_566 1.5261(14)
C1 S1 . 1.8411(10)
C1 H1A . 0.99
C1 H1B . 0.99
C2 N1 . 1.4731(12)
C2 C2 3_665 1.5242(15)
C2 H2A . 0.99
C2 H2B . 0.99
C3 N2 . 1.4893(12)
C3 C4 . 1.5237(11)
C3 H3A . 0.99
C3 H3B . 0.99
C4 N3 . 1.4697(11)
C4 H4A . 0.99
C4 H4B . 0.99
N1 H1N . 0.878(10)
N1 H2N . 0.883(11)
N2 H3N . 0.938(13)
N2 H4N . 0.891(13)
N2 H5N . 0.909(12)
N3 H6N . 0.894(13)
N3 H7N . 0.893(12)
